data_1558792
loop_
_publ_author_name
'Manes, Taylor A.'
'Imler, Gregory H.'
'Sullivan, Kyle T.'
'Bukovsky, Eric V.'

_publ_section_title
;
 Evaluating the bis-isoxazole core for energetic heterocyclic-based
 oligomers
;
_journal_issue 38
_journal_name_full 'Polymer Chemistry'
_journal_page_first 6149
_journal_page_last 6156
_journal_paper_doi 10.1039/D0PY00875C
_journal_volume 11
_journal_year 2020
_chemical_formula_moiety 'C22 H18 N4 O6'
_chemical_formula_sum 'C22 H18 N4 O6'
_chemical_formula_weight 434.40
_space_group_crystal_system triclinic
_space_group_IT_number 2
_space_group_name_Hall '-P 1'
_space_group_name_H-M_alt 'P -1'
_atom_sites_solution_hydrogens geom
_atom_sites_solution_primary 'intrinsic phasing'
_audit_creation_method SHELXL-2014/7
_audit_update_record
;
2020-06-17 deposited with the CCDC.	2020-08-04 downloaded from the CCDC.
;
_cell_angle_alpha 95.6130(14)
_cell_angle_beta 95.4022(15)
_cell_angle_gamma 91.5873(15)
_cell_formula_units_Z 6
_cell_length_a 9.4021(3)
_cell_length_b 13.6517(3)
_cell_length_c 24.7468(6)
_cell_measurement_reflns_used 7324
_cell_measurement_temperature 293(2)
_cell_measurement_theta_max 68.28
_cell_measurement_theta_min 3.26
_cell_volume 3144.91(14)
_computing_cell_refinement 'Bruker APEX3 v2015.5-2 (Bruker, 2015)'
_computing_data_collection 'Bruker APEX3 v2015.5-2 (Bruker, 2015)'
_computing_data_reduction
;
Bruker SAINT v8.34A (Bruker, 2013), Bruker XPREP v2014/2 (Bruker, 2014)
;
_computing_molecular_graphics 'Bruker SHELXTL v2014/7 (Bruker, 2014)'
_computing_publication_material 'Bruker SHELXTL v2014/7 (Bruker, 2014)'
_computing_structure_refinement 'SHELXL-2014/7 (Sheldrick, 2014)'
_computing_structure_solution 'Bruker SHELXTL v2014/7 (Bruker, 2014)'
_diffrn_ambient_temperature 293(2)
_diffrn_measured_fraction_theta_full 0.893
_diffrn_measured_fraction_theta_max 0.887
_diffrn_measurement_device_type 'Photon II'
_diffrn_measurement_method '\w scans'
_diffrn_radiation_monochromator 'Montel multilayer optics'
_diffrn_radiation_type CuK\a
_diffrn_radiation_wavelength 1.54178
_diffrn_reflns_av_R_equivalents 0.0536
_diffrn_reflns_av_unetI/netI 0.0568
_diffrn_reflns_Laue_measured_fraction_full 0.893
_diffrn_reflns_Laue_measured_fraction_max 0.887
_diffrn_reflns_limit_h_max 9
_diffrn_reflns_limit_h_min -11
_diffrn_reflns_limit_k_max 15
_diffrn_reflns_limit_k_min -15
_diffrn_reflns_limit_l_max 29
_diffrn_reflns_limit_l_min -26
_diffrn_reflns_number 23257
_diffrn_reflns_point_group_measured_fraction_full 0.893
_diffrn_reflns_point_group_measured_fraction_max 0.887
_diffrn_reflns_theta_full 67.679
_diffrn_reflns_theta_max 68.450
_diffrn_reflns_theta_min 3.255
_diffrn_source '1uS microfocus'
_exptl_absorpt_coefficient_mu 0.860
_exptl_absorpt_correction_T_max 0.7531
_exptl_absorpt_correction_T_min 0.6482
_exptl_absorpt_correction_type multi-scan
_exptl_absorpt_process_details 'SADABS v2014/5 (Bruker, 2008)'
_exptl_crystal_colour 'clear colorless'
_exptl_crystal_density_diffrn 1.376
_exptl_crystal_description block
_exptl_crystal_F_000 1356
_exptl_crystal_size_max 0.208
_exptl_crystal_size_mid 0.117
_exptl_crystal_size_min 0.030
_refine_diff_density_max 0.313
_refine_diff_density_min -0.176
_refine_diff_density_rms 0.038
_refine_ls_extinction_method none
_refine_ls_goodness_of_fit_ref 1.033
_refine_ls_hydrogen_treatment constr
_refine_ls_matrix_type full
_refine_ls_number_parameters 865
_refine_ls_number_reflns 10290
_refine_ls_number_restraints 0
_refine_ls_restrained_S_all 1.033
_refine_ls_R_factor_all 0.0905
_refine_ls_R_factor_gt 0.0524
_refine_ls_shift/su_max 0.000
_refine_ls_shift/su_mean 0.000
_refine_ls_structure_factor_coef Fsqd
_refine_ls_weighting_details 'w=1/[\s^2^(Fo^2^)+(0.0849P)^2^+0.2724P] where P=(Fo^2^+2Fc^2^)/3'
_refine_ls_weighting_scheme calc
_refine_ls_wR_factor_gt 0.1474
_refine_ls_wR_factor_ref 0.1668
_reflns_Friedel_coverage 0.000
_reflns_number_gt 6670
_reflns_number_total 10290
_reflns_threshold_expression 'I > 2\s(I)'
_cod_data_source_file d0py00875c2.cif
_cod_data_source_block MX0027c
_cod_depositor_comments 'Adding full bibliography for 1558792.cif.'
_cod_database_code 1558792
_shelx_shelxl_version_number 2014/7
_shelx_space_group_comment
;
The symmetry employed for this shelxl refinement is uniquely defined
by the following loop, which should always be used as a source of
symmetry information in preference to the above space-group names.
They are only intended as comments.
;
_shelx_estimated_absorpt_t_min 0.841
_shelx_estimated_absorpt_t_max 0.975

loop_
_space_group_symop_operation_xyz
'x, y, z'
'-x, -y, -z'

loop_
_atom_site_label
_atom_site_type_symbol
_atom_site_fract_x
_atom_site_fract_y
_atom_site_fract_z
_atom_site_U_iso_or_equiv
_atom_site_adp_type
_atom_site_occupancy
_atom_site_site_symmetry_order
_atom_site_calc_flag
_atom_site_refinement_flags_posn
_atom_site_refinement_flags_adp
_atom_site_refinement_flags_occupancy
_atom_site_disorder_assembly
_atom_site_disorder_group
C1 C 0.2161(3) 0.42351(17) 0.86325(9) 0.0684(6) Uani 1 1 d . . . . .
H1 H 0.2234 0.4719 0.8396 0.082 Uiso 1 1 calc R U . . .
C2 C 0.2239(3) 0.44905(19) 0.91852(10) 0.0757(7) Uani 1 1 d . . . . .
H2 H 0.2350 0.5151 0.9320 0.091 Uiso 1 1 calc R U . . .
C3 C 0.2156(3) 0.37874(19) 0.95429(9) 0.0692(6) Uani 1 1 d . . . . .
H3 H 0.2204 0.3968 0.9917 0.083 Uiso 1 1 calc R U . . .
C4 C 0.2000(2) 0.28139(19) 0.93407(9) 0.0665(6) Uani 1 1 d . . . . .
H4 H 0.1952 0.2332 0.9580 0.080 Uiso 1 1 calc R U . . .
C5 C 0.1915(2) 0.25427(17) 0.87892(9) 0.0595(5) Uani 1 1 d . . . . .
H5 H 0.1818 0.1880 0.8657 0.071 Uiso 1 1 calc R U . . .
C6 C 0.1973(2) 0.32539(15) 0.84289(8) 0.0518(5) Uani 1 1 d . . . . .
N7 N 0.1835(2) 0.29347(14) 0.78655(7) 0.0654(5) Uani 1 1 d . . . . .
H7 H 0.1577 0.2327 0.7775 0.079 Uiso 1 1 calc R U . . .
C8 C 0.2062(4) 0.34709(18) 0.74618(9) 0.0809(8) Uani 1 1 d . . . . .
O9 O 0.2461(4) 0.43206(16) 0.75000(8) 0.1452(13) Uani 1 1 d . . . . .
O10 O 0.1808(2) 0.29346(13) 0.69749(6) 0.0870(6) Uani 1 1 d . . . . .
C11 C 0.2144(4) 0.3438(2) 0.65190(10) 0.0978(10) Uani 1 1 d . . . . .
H11A H 0.3145 0.3651 0.6560 0.117 Uiso 1 1 calc R U . . .
H11B H 0.1567 0.4012 0.6491 0.117 Uiso 1 1 calc R U . . .
C12 C 0.1830(3) 0.27284(19) 0.60252(9) 0.0770(7) Uani 1 1 d . . . . .
O13 O 0.2604(2) 0.19120(15) 0.60077(7) 0.0919(6) Uani 1 1 d . . . . .
N14 N 0.2193(3) 0.13407(17) 0.55135(8) 0.0860(7) Uani 1 1 d . . . . .
C16 C 0.0964(3) 0.27229(18) 0.55735(9) 0.0752(7) Uani 1 1 d . . . . .
H16 H 0.0323 0.3200 0.5480 0.090 Uiso 1 1 calc R U . . .
C15 C 0.1222(3) 0.18337(17) 0.52621(8) 0.0625(6) Uani 1 1 d . . . . .
C17 C 0.0565(3) 0.14251(17) 0.47258(8) 0.0618(6) Uani 1 1 d . . . . .
N18 N -0.0365(3) 0.19333(19) 0.44638(9) 0.0955(8) Uani 1 1 d . . . . .
O19 O -0.0774(2) 0.13653(16) 0.39721(7) 0.0959(6) Uani 1 1 d . . . . .
C20 C -0.0047(3) 0.05302(18) 0.39626(9) 0.0660(6) Uani 1 1 d . . . . .
C21 C 0.0806(3) 0.05312(17) 0.44203(8) 0.0642(6) Uani 1 1 d . . . . .
H21 H 0.1428 0.0047 0.4518 0.077 Uiso 1 1 calc R U . . .
C22 C -0.0317(3) -0.0158(2) 0.34573(9) 0.0756(7) Uani 1 1 d . . . . .
H22A H 0.0036 -0.0803 0.3517 0.091 Uiso 1 1 calc R U . . .
H22B H -0.1332 -0.0225 0.3340 0.091 Uiso 1 1 calc R U . . .
O23 O 0.04395(18) 0.02733(12) 0.30569(6) 0.0694(4) Uani 1 1 d . . . . .
C24 C 0.0273(2) -0.02146(16) 0.25520(8) 0.0538(5) Uani 1 1 d . . . . .
O25 O -0.0417(2) -0.09726(13) 0.24436(6) 0.0810(5) Uani 1 1 d . . . . .
C27 C 0.10633(18) -0.00118(15) 0.16532(7) 0.0455(4) Uani 1 1 d . . . . .
N26 N 0.09743(18) 0.02843(13) 0.22119(6) 0.0547(4) Uani 1 1 d . . . . .
H26 H 0.1406 0.0831 0.2345 0.066 Uiso 1 1 calc R U . . .
C29 C 0.1198(2) -0.12379(18) 0.09040(9) 0.0623(6) Uani 1 1 d . . . . .
H29 H 0.1207 -0.1897 0.0768 0.075 Uiso 1 1 calc R U . . .
C28 C 0.1106(2) -0.09916(16) 0.14528(8) 0.0550(5) Uani 1 1 d . . . . .
H28 H 0.1072 -0.1482 0.1687 0.066 Uiso 1 1 calc R U . . .
C30 C 0.1278(2) -0.05155(19) 0.05551(8) 0.0613(6) Uani 1 1 d . . . . .
H30 H 0.1340 -0.0684 0.0185 0.074 Uiso 1 1 calc R U . . .
C31 C 0.1264(2) 0.04567(18) 0.07593(9) 0.0619(6) Uani 1 1 d . . . . .
H31 H 0.1334 0.0946 0.0526 0.074 Uiso 1 1 calc R U . . .
C32 C 0.1146(2) 0.07172(16) 0.13049(8) 0.0547(5) Uani 1 1 d . . . . .
H32 H 0.1124 0.1377 0.1438 0.066 Uiso 1 1 calc R U . . .
C33 C 0.1952(2) 0.72456(17) 0.86011(9) 0.0598(5) Uani 1 1 d . . . . .
H33 H 0.2806 0.7512 0.8508 0.072 Uiso 1 1 calc R U . . .
C34 C 0.1574(3) 0.74290(19) 0.91223(9) 0.0691(6) Uani 1 1 d . . . . .
H34 H 0.2178 0.7821 0.9380 0.083 Uiso 1 1 calc R U . . .
C35 C 0.0324(3) 0.70457(19) 0.92699(10) 0.0693(6) Uani 1 1 d . . . . .
H35 H 0.0081 0.7173 0.9625 0.083 Uiso 1 1 calc R U . . .
C36 C -0.0557(3) 0.6476(2) 0.88912(12) 0.0778(7) Uani 1 1 d . . . . .
H36 H -0.1412 0.6220 0.8988 0.093 Uiso 1 1 calc R U . . .
C37 C -0.0201(3) 0.62730(18) 0.83645(11) 0.0720(7) Uani 1 1 d . . . . .
H37 H -0.0808 0.5874 0.8111 0.086 Uiso 1 1 calc R U . . .
C38 C 0.1062(2) 0.66645(15) 0.82144(8) 0.0530(5) Uani 1 1 d . . . . .
N39 N 0.1444(2) 0.64031(14) 0.76837(7) 0.0690(5) Uani 1 1 d . . . . .
H39 H 0.1181 0.5820 0.7539 0.083 Uiso 1 1 calc R U . . .
C40 C 0.2173(2) 0.69623(15) 0.73789(8) 0.0539(5) Uani 1 1 d . . . . .
O41 O 0.2498(2) 0.78149(13) 0.74759(7) 0.0817(5) Uani 1 1 d . . . . .
O42 O 0.2429(2) 0.64245(12) 0.69180(6) 0.0810(5) Uani 1 1 d . . . . .
C43 C 0.3217(3) 0.69004(18) 0.65424(9) 0.0668(6) Uani 1 1 d . . . . .
H43A H 0.4203 0.7034 0.6691 0.080 Uiso 1 1 calc R U . . .
H43B H 0.2794 0.7517 0.6463 0.080 Uiso 1 1 calc R U . . .
C44 C 0.3136(2) 0.61946(17) 0.60419(9) 0.0612(5) Uani 1 1 d . . . . .
O45 O 0.4005(2) 0.54277(14) 0.60546(6) 0.0802(5) Uani 1 1 d . . . . .
N46 N 0.3736(3) 0.48303(16) 0.55611(8) 0.0793(6) Uani 1 1 d . . . . .
C47 C 0.2738(2) 0.52607(16) 0.52796(8) 0.0565(5) Uani 1 1 d . . . . .
C48 C 0.2330(3) 0.61257(17) 0.55669(8) 0.0624(6) Uani 1 1 d . . . . .
H48 H 0.1645 0.6558 0.5451 0.075 Uiso 1 1 calc R U . . .
C49 C 0.2194(2) 0.48038(16) 0.47339(8) 0.0556(5) Uani 1 1 d . . . . .
N50 N 0.1194(2) 0.52283(16) 0.44495(8) 0.0735(6) Uani 1 1 d . . . . .
O51 O 0.09318(19) 0.46305(13) 0.39554(6) 0.0732(5) Uani 1 1 d . . . . .
C52 C 0.1806(2) 0.38644(17) 0.39721(8) 0.0598(5) Uani 1 1 d . . . . .
C53 C 0.2602(3) 0.39328(17) 0.44472(9) 0.0649(6) Uani 1 1 d . . . . .
H53 H 0.3282 0.3499 0.4565 0.078 Uiso 1 1 calc R U . . .
C54 C 0.1739(3) 0.31540(18) 0.34717(8) 0.0651(6) Uani 1 1 d . . . . .
H54A H 0.2111 0.2526 0.3558 0.078 Uiso 1 1 calc R U . . .
H54B H 0.0761 0.3048 0.3308 0.078 Uiso 1 1 calc R U . . .
O55 O 0.2610(2) 0.36043(11) 0.31089(6) 0.0739(5) Uani 1 1 d . . . . .
C56 C 0.2891(2) 0.30361(15) 0.26579(8) 0.0523(5) Uani 1 1 d . . . . .
O57 O 0.2507(2) 0.21911(12) 0.25639(6) 0.0780(5) Uani 1 1 d . . . . .
N58 N 0.3673(2) 0.35712(13) 0.23582(7) 0.0635(5) Uani 1 1 d . . . . .
H58 H 0.3993 0.4139 0.2509 0.076 Uiso 1 1 calc R U . . .
C59 C 0.4026(2) 0.33036(15) 0.18220(8) 0.0511(5) Uani 1 1 d . . . . .
C60 C 0.4050(2) 0.23350(16) 0.15970(8) 0.0548(5) Uani 1 1 d . . . . .
H60 H 0.3889 0.1822 0.1807 0.066 Uiso 1 1 calc R U . . .
C61 C 0.4314(2) 0.21353(18) 0.10582(9) 0.0636(6) Uani 1 1 d . . . . .
H61 H 0.4301 0.1486 0.0903 0.076 Uiso 1 1 calc R U . . .
C62 C 0.4596(2) 0.2890(2) 0.07492(9) 0.0671(6) Uani 1 1 d . . . . .
H62 H 0.4764 0.2753 0.0386 0.080 Uiso 1 1 calc R U . . .
C63 C 0.4627(3) 0.3845(2) 0.09805(11) 0.0734(7) Uani 1 1 d . . . . .
H63 H 0.4829 0.4355 0.0774 0.088 Uiso 1 1 calc R U . . .
C64 C 0.4362(3) 0.40543(18) 0.15152(10) 0.0686(6) Uani 1 1 d . . . . .
H64 H 0.4409 0.4704 0.1671 0.082 Uiso 1 1 calc R U . . .
C65 C 0.5059(2) 1.04975(16) 0.86971(8) 0.0572(5) Uani 1 1 d . . . . .
H65 H 0.5900 1.0673 0.8555 0.069 Uiso 1 1 calc R U . . .
C66 C 0.4911(2) 1.07195(17) 0.92427(8) 0.0603(5) Uani 1 1 d . . . . .
H66 H 0.5655 1.1053 0.9467 0.072 Uiso 1 1 calc R U . . .
C67 C 0.3685(2) 1.04572(17) 0.94616(8) 0.0575(5) Uani 1 1 d . . . . .
H67 H 0.3598 1.0607 0.9832 0.069 Uiso 1 1 calc R U . . .
C68 C 0.2584(2) 0.99685(19) 0.91244(9) 0.0649(6) Uani 1 1 d . . . . .
H68 H 0.1749 0.9786 0.9269 0.078 Uiso 1 1 calc R U . . .
C69 C 0.2709(2) 0.97497(16) 0.85795(8) 0.0571(5) Uani 1 1 d . . . . .
H69 H 0.1958 0.9424 0.8355 0.068 Uiso 1 1 calc R U . . .
C70 C 0.39457(19) 1.00098(14) 0.83619(7) 0.0456(4) Uani 1 1 d . . . . .
N71 N 0.40439(18) 0.97222(12) 0.78014(6) 0.0538(4) Uani 1 1 d . . . . .
H71 H 0.3593 0.9185 0.7664 0.065 Uiso 1 1 calc R U . . .
C72 C 0.4768(2) 1.02048(15) 0.74664(8) 0.0540(5) Uani 1 1 d . . . . .
O73 O 0.5466(2) 1.09596(14) 0.75762(7) 0.0875(6) Uani 1 1 d . . . . .
O74 O 0.46063(18) 0.97199(12) 0.69621(6) 0.0686(4) Uani 1 1 d . . . . .
C75 C 0.5383(3) 1.0142(2) 0.65636(9) 0.0738(7) Uani 1 1 d . . . . .
H75A H 0.6395 1.0209 0.6686 0.089 Uiso 1 1 calc R U . . .
H75B H 0.5035 1.0786 0.6497 0.089 Uiso 1 1 calc R U . . .
C76 C 0.5127(3) 0.94432(18) 0.60612(9) 0.0654(6) Uani 1 1 d . . . . .
O77 O 0.5873(2) 0.86164(16) 0.60592(7) 0.0949(6) Uani 1 1 d . . . . .
N78 N 0.5472(3) 0.80338(19) 0.55685(9) 0.0946(8) Uani 1 1 d . . . . .
C79 C 0.4525(3) 0.85294(17) 0.53028(8) 0.0610(5) Uani 1 1 d . . . . .
C80 C 0.4283(3) 0.94277(17) 0.56018(8) 0.0657(6) Uani 1 1 d . . . . .
H80 H 0.3661 0.9909 0.5498 0.079 Uiso 1 1 calc R U . . .
C81 C 0.3878(3) 0.81054(17) 0.47703(8) 0.0633(6) Uani 1 1 d . . . . .
N82 N 0.2891(3) 0.85893(18) 0.45169(9) 0.0898(7) Uani 1 1 d . . . . .
O83 O 0.2480(2) 0.80015(16) 0.40289(7) 0.0968(6) Uani 1 1 d . . . . .
C84 C 0.3266(3) 0.71906(19) 0.40151(9) 0.0770(7) Uani 1 1 d . . . . .
C85 C 0.4141(3) 0.72134(18) 0.44637(9) 0.0742(7) Uani 1 1 d . . . . .
H85 H 0.4792 0.6744 0.4558 0.089 Uiso 1 1 calc R U . . .
C86 C 0.2957(4) 0.6475(2) 0.35217(10) 0.0958(10) Uani 1 1 d . . . . .
H86A H 0.3513 0.5892 0.3555 0.115 Uiso 1 1 calc R U . . .
H86B H 0.1950 0.6278 0.3471 0.115 Uiso 1 1 calc R U . . .
O87 O 0.3348(3) 0.69802(13) 0.30732(6) 0.0922(6) Uani 1 1 d . . . . .
C88 C 0.3017(3) 0.64832(18) 0.25772(9) 0.0726(7) Uani 1 1 d . . . . .
O89 O 0.2564(3) 0.56456(13) 0.25154(7) 0.0996(7) Uani 1 1 d . . . . .
N90 N 0.3309(2) 0.70450(14) 0.21892(7) 0.0689(5) Uani 1 1 d . . . . .
H90 H 0.3625 0.7639 0.2289 0.083 Uiso 1 1 calc R U . . .
C91 C 0.3138(2) 0.67353(14) 0.16235(8) 0.0512(5) Uani 1 1 d . . . . .
C92 C 0.4205(2) 0.69816(19) 0.13197(9) 0.0663(6) Uani 1 1 d . . . . .
H92 H 0.5024 0.7324 0.1487 0.080 Uiso 1 1 calc R U . . .
C93 C 0.4069(3) 0.6726(2) 0.07701(11) 0.0842(8) Uani 1 1 d . . . . .
H93 H 0.4804 0.6894 0.0566 0.101 Uiso 1 1 calc R U . . .
C94 C 0.2883(4) 0.6231(2) 0.05158(10) 0.0825(8) Uani 1 1 d . . . . .
H94 H 0.2802 0.6063 0.0141 0.099 Uiso 1 1 calc R U . . .
C95 C 0.1808(3) 0.59828(19) 0.08185(12) 0.0837(8) Uani 1 1 d . . . . .
H95 H 0.0993 0.5641 0.0647 0.100 Uiso 1 1 calc R U . . .
C96 C 0.1917(3) 0.62342(18) 0.13775(10) 0.0672(6) Uani 1 1 d . . . . .
H96 H 0.1182 0.6068 0.1582 0.081 Uiso 1 1 calc R U . . .

loop_
_atom_site_aniso_label
_atom_site_aniso_U_11
_atom_site_aniso_U_22
_atom_site_aniso_U_33
_atom_site_aniso_U_23
_atom_site_aniso_U_13
_atom_site_aniso_U_12
C1 0.0962(17) 0.0437(13) 0.0626(13) -0.0013(9) 0.0015(11) 0.0003(11)
C2 0.1002(18) 0.0552(15) 0.0667(14) -0.0130(12) 0.0021(12) 0.0002(13)
C3 0.0792(15) 0.0720(17) 0.0533(12) -0.0059(11) 0.0037(10) 0.0028(12)
C4 0.0717(14) 0.0666(16) 0.0619(13) 0.0114(10) 0.0067(10) 0.0006(11)
C5 0.0626(12) 0.0490(13) 0.0664(13) 0.0035(10) 0.0071(9) -0.0030(10)
C6 0.0592(11) 0.0413(12) 0.0530(11) -0.0028(8) 0.0036(8) -0.0021(9)
N7 0.1021(14) 0.0399(10) 0.0517(10) -0.0043(7) 0.0062(8) -0.0094(9)
C8 0.144(2) 0.0403(15) 0.0560(13) -0.0055(10) 0.0123(13) -0.0059(14)
O9 0.316(4) 0.0505(13) 0.0676(12) -0.0016(9) 0.0357(16) -0.0413(17)
O10 0.1537(17) 0.0550(10) 0.0497(9) -0.0044(7) 0.0129(9) -0.0177(10)
C11 0.178(3) 0.0616(17) 0.0528(14) 0.0022(11) 0.0151(15) -0.0108(18)
C12 0.126(2) 0.0512(16) 0.0551(14) 0.0026(10) 0.0176(13) 0.0070(15)
O13 0.1269(16) 0.0829(14) 0.0607(10) -0.0061(8) -0.0101(9) 0.0242(12)
N14 0.1186(18) 0.0737(15) 0.0616(12) -0.0082(10) -0.0060(11) 0.0357(13)
C16 0.118(2) 0.0564(15) 0.0534(13) 0.0022(10) 0.0152(12) 0.0253(14)
C15 0.0908(16) 0.0509(14) 0.0480(11) 0.0047(9) 0.0141(10) 0.0174(12)
C17 0.0837(15) 0.0538(14) 0.0500(11) 0.0053(9) 0.0131(10) 0.0202(11)
N18 0.129(2) 0.0834(17) 0.0691(13) -0.0104(11) -0.0092(12) 0.0535(15)
O19 0.1223(15) 0.0932(15) 0.0678(11) -0.0049(9) -0.0125(10) 0.0436(12)
C20 0.0912(16) 0.0574(15) 0.0516(12) 0.0053(9) 0.0156(10) 0.0093(12)
C21 0.0939(16) 0.0514(14) 0.0486(11) 0.0030(9) 0.0109(10) 0.0203(12)
C22 0.1056(19) 0.0706(17) 0.0506(12) 0.0026(10) 0.0164(11) -0.0142(14)
O23 0.0964(11) 0.0622(10) 0.0471(8) -0.0045(6) 0.0112(7) -0.0202(8)
C24 0.0667(12) 0.0453(13) 0.0475(10) -0.0018(8) 0.0045(8) -0.0074(10)
O25 0.1181(14) 0.0619(11) 0.0603(9) -0.0053(7) 0.0186(8) -0.0399(10)
C27 0.0407(9) 0.0455(12) 0.0492(10) 0.0002(8) 0.0047(7) -0.0043(8)
N26 0.0666(10) 0.0452(10) 0.0499(9) -0.0044(7) 0.0070(7) -0.0130(8)
C29 0.0577(12) 0.0596(15) 0.0672(13) -0.0106(11) 0.0117(9) -0.0028(10)
C28 0.0545(11) 0.0466(13) 0.0636(12) 0.0003(9) 0.0093(8) -0.0007(9)
C30 0.0534(12) 0.0774(17) 0.0520(11) -0.0030(11) 0.0110(8) -0.0011(10)
C31 0.0543(12) 0.0720(17) 0.0613(12) 0.0152(11) 0.0084(9) -0.0035(10)
C32 0.0524(11) 0.0473(13) 0.0635(12) 0.0028(9) 0.0059(8) -0.0048(9)
C33 0.0579(12) 0.0567(14) 0.0639(12) 0.0023(9) 0.0078(9) -0.0056(10)
C34 0.0773(15) 0.0651(16) 0.0637(13) -0.0017(10) 0.0114(10) -0.0033(12)
C35 0.0743(15) 0.0660(16) 0.0726(14) 0.0135(11) 0.0239(11) 0.0134(12)
C36 0.0617(14) 0.0805(19) 0.0975(19) 0.0291(15) 0.0203(13) 0.0017(13)
C37 0.0680(14) 0.0582(15) 0.0874(17) 0.0146(12) -0.0087(12) -0.0103(11)
C38 0.0596(12) 0.0408(12) 0.0581(11) 0.0074(8) 0.0018(8) -0.0023(9)
N39 0.1045(15) 0.0402(11) 0.0596(10) -0.0029(8) 0.0067(9) -0.0153(10)
C40 0.0690(13) 0.0397(12) 0.0504(11) -0.0014(8) -0.0003(9) -0.0023(10)
O41 0.1198(14) 0.0517(11) 0.0723(10) -0.0112(7) 0.0291(9) -0.0250(9)
O42 0.1421(16) 0.0479(10) 0.0537(9) -0.0030(7) 0.0239(9) -0.0051(9)
C43 0.0854(15) 0.0577(15) 0.0559(12) -0.0010(10) 0.0078(10) -0.0002(12)
C44 0.0763(14) 0.0525(14) 0.0554(12) 0.0030(9) 0.0108(10) 0.0106(11)
O45 0.0979(12) 0.0769(12) 0.0628(9) -0.0032(8) -0.0052(8) 0.0330(10)
N46 0.1052(16) 0.0677(14) 0.0627(11) -0.0071(9) -0.0004(10) 0.0369(12)
C47 0.0733(13) 0.0487(13) 0.0490(11) 0.0040(9) 0.0123(9) 0.0133(10)
C48 0.0825(15) 0.0517(14) 0.0531(12) 0.0006(9) 0.0061(10) 0.0204(11)
C49 0.0705(13) 0.0486(13) 0.0496(11) 0.0028(8) 0.0144(9) 0.0132(10)
N50 0.0945(14) 0.0636(13) 0.0612(11) -0.0034(9) 0.0040(9) 0.0290(11)
O51 0.0902(11) 0.0696(11) 0.0586(9) -0.0007(7) 0.0015(7) 0.0241(9)
C52 0.0784(14) 0.0480(13) 0.0545(12) 0.0038(9) 0.0145(10) 0.0075(11)
C53 0.0870(15) 0.0549(14) 0.0532(12) 0.0014(9) 0.0077(10) 0.0229(12)
C54 0.0846(15) 0.0569(14) 0.0532(12) -0.0007(9) 0.0118(10) -0.0013(11)
O55 0.1170(13) 0.0476(9) 0.0573(9) -0.0069(6) 0.0261(8) -0.0090(8)
C56 0.0649(12) 0.0413(12) 0.0487(10) -0.0025(8) 0.0029(8) -0.0009(9)
O57 0.1163(13) 0.0492(10) 0.0675(9) -0.0103(7) 0.0285(8) -0.0237(9)
N58 0.0866(13) 0.0401(10) 0.0615(10) -0.0067(7) 0.0133(9) -0.0142(9)
C59 0.0518(11) 0.0438(12) 0.0568(11) 0.0022(8) 0.0042(8) -0.0008(9)
C60 0.0567(11) 0.0466(13) 0.0605(12) 0.0023(9) 0.0067(8) -0.0014(9)
C61 0.0605(13) 0.0620(15) 0.0661(13) -0.0055(11) 0.0085(9) -0.0023(10)
C62 0.0610(13) 0.0814(19) 0.0602(13) 0.0084(12) 0.0115(9) 0.0038(12)
C63 0.0675(14) 0.0761(19) 0.0836(16) 0.0282(13) 0.0210(11) 0.0060(12)
C64 0.0745(14) 0.0477(14) 0.0858(16) 0.0093(11) 0.0184(11) -0.0010(11)
C65 0.0501(11) 0.0584(14) 0.0625(12) 0.0003(9) 0.0106(8) -0.0069(9)
C66 0.0577(12) 0.0611(14) 0.0591(12) -0.0018(9) 0.0003(9) -0.0036(10)
C67 0.0631(12) 0.0627(14) 0.0475(10) 0.0034(9) 0.0105(8) 0.0061(10)
C68 0.0555(12) 0.0737(16) 0.0680(13) 0.0103(11) 0.0169(10) -0.0026(11)
C69 0.0514(11) 0.0566(14) 0.0622(12) 0.0059(9) 0.0029(8) -0.0076(9)
C70 0.0496(10) 0.0367(11) 0.0506(10) 0.0031(7) 0.0067(7) 0.0008(8)
N71 0.0632(10) 0.0443(10) 0.0518(9) -0.0053(7) 0.0094(7) -0.0114(8)
C72 0.0683(12) 0.0432(12) 0.0490(10) -0.0014(8) 0.0077(8) -0.0094(10)
O73 0.1350(16) 0.0660(12) 0.0590(9) -0.0041(8) 0.0207(9) -0.0452(11)
O74 0.0941(11) 0.0603(10) 0.0496(8) -0.0044(6) 0.0154(7) -0.0198(8)
C75 0.0998(18) 0.0690(16) 0.0530(12) 0.0011(10) 0.0196(11) -0.0121(13)
C76 0.0858(15) 0.0584(15) 0.0542(12) 0.0041(9) 0.0188(10) 0.0082(12)
O77 0.1161(15) 0.0949(15) 0.0693(11) -0.0060(9) -0.0112(9) 0.0430(12)
N78 0.129(2) 0.0824(16) 0.0688(13) -0.0106(11) -0.0068(12) 0.0514(15)
C79 0.0827(15) 0.0533(13) 0.0494(11) 0.0040(9) 0.0147(9) 0.0203(11)
C80 0.0930(16) 0.0545(14) 0.0506(12) 0.0025(9) 0.0104(10) 0.0199(12)
C81 0.0920(16) 0.0513(14) 0.0490(11) 0.0047(9) 0.0149(10) 0.0176(12)
N82 0.1270(19) 0.0753(15) 0.0630(12) -0.0087(10) -0.0065(11) 0.0387(14)
O83 0.1369(17) 0.0833(14) 0.0645(10) -0.0072(9) -0.0120(10) 0.0262(12)
C84 0.128(2) 0.0511(16) 0.0540(14) 0.0054(10) 0.0195(13) 0.0069(15)
C85 0.118(2) 0.0549(15) 0.0518(13) 0.0035(10) 0.0164(12) 0.0233(14)
C86 0.177(3) 0.0585(17) 0.0513(13) 0.0023(11) 0.0172(15) -0.0117(18)
O87 0.1710(19) 0.0549(11) 0.0487(9) -0.0017(7) 0.0169(9) -0.0256(11)
C88 0.123(2) 0.0428(14) 0.0510(12) -0.0032(9) 0.0119(12) -0.0054(13)
O89 0.191(2) 0.0433(11) 0.0634(10) 0.0019(7) 0.0182(11) -0.0237(12)
N90 0.1111(15) 0.0422(11) 0.0517(10) -0.0003(8) 0.0094(9) -0.0164(10)
C91 0.0643(12) 0.0379(11) 0.0508(10) 0.0016(8) 0.0051(8) 0.0019(9)
C92 0.0618(13) 0.0686(16) 0.0684(14) 0.0066(11) 0.0076(10) -0.0031(11)
C93 0.102(2) 0.083(2) 0.0711(16) 0.0028(13) 0.0291(14) 0.0088(16)
C94 0.129(2) 0.0630(17) 0.0536(13) -0.0039(11) 0.0053(14) 0.0099(16)
C95 0.0943(19) 0.0561(16) 0.0907(19) -0.0013(12) -0.0323(15) -0.0068(13)
C96 0.0653(13) 0.0570(15) 0.0787(15) 0.0073(11) 0.0048(10) -0.0048(11)

loop_
_atom_type_symbol
_atom_type_description
_atom_type_scat_dispersion_real
_atom_type_scat_dispersion_imag
_atom_type_scat_source
C C 0.0181 0.0091 'International Tables Vol C Tables 4.2.6.8 and 6.1.1.4'
H H 0.0000 0.0000 'International Tables Vol C Tables 4.2.6.8 and 6.1.1.4'
N N 0.0311 0.0180 'International Tables Vol C Tables 4.2.6.8 and 6.1.1.4'
O O 0.0492 0.0322 'International Tables Vol C Tables 4.2.6.8 and 6.1.1.4'

loop_
_geom_angle_atom_site_label_1
_geom_angle_atom_site_label_2
_geom_angle_atom_site_label_3
_geom_angle
_geom_angle_site_symmetry_1
_geom_angle_site_symmetry_3
_geom_angle_publ_flag
C2 C1 C6 119.7(2) . . ?
C2 C1 H1 120.1 . . ?
C6 C1 H1 120.1 . . ?
C1 C2 C3 121.2(2) . . ?
C1 C2 H2 119.4 . . ?
C3 C2 H2 119.4 . . ?
C4 C3 C2 119.0(2) . . ?
C4 C3 H3 120.5 . . ?
C2 C3 H3 120.5 . . ?
C3 C4 C5 120.8(2) . . ?
C3 C4 H4 119.6 . . ?
C5 C4 H4 119.6 . . ?
C4 C5 C6 120.1(2) . . ?
C4 C5 H5 119.9 . . ?
C6 C5 H5 119.9 . . ?
C5 C6 C1 119.22(19) . . ?
C5 C6 N7 117.67(19) . . ?
C1 C6 N7 123.1(2) . . ?
C8 N7 C6 126.97(19) . . ?
C8 N7 H7 116.5 . . ?
C6 N7 H7 116.5 . . ?
O9 C8 N7 127.1(2) . . ?
O9 C8 O10 121.7(2) . . ?
N7 C8 O10 111.1(2) . . ?
C8 O10 C11 114.6(2) . . ?
O10 C11 C12 106.8(2) . . ?
O10 C11 H11A 110.4 . . ?
C12 C11 H11A 110.4 . . ?
O10 C11 H11B 110.4 . . ?
C12 C11 H11B 110.4 . . ?
H11A C11 H11B 108.6 . . ?
C16 C12 O13 110.1(2) . . ?
C16 C12 C11 134.0(3) . . ?
O13 C12 C11 115.9(3) . . ?
C12 O13 N14 108.25(18) . . ?
C15 N14 O13 105.36(18) . . ?
C12 C16 C15 104.9(2) . . ?
C12 C16 H16 127.6 . . ?
C15 C16 H16 127.6 . . ?
N14 C15 C16 111.4(2) . . ?
N14 C15 C17 118.8(2) . . ?
C16 C15 C17 129.7(2) . . ?
N18 C17 C21 111.3(2) . . ?
N18 C17 C15 119.0(2) . . ?
C21 C17 C15 129.6(2) . . ?
C17 N18 O19 105.60(19) . . ?
C20 O19 N18 108.43(17) . . ?
C21 C20 O19 109.7(2) . . ?
C21 C20 C22 134.3(2) . . ?
O19 C20 C22 116.0(2) . . ?
C20 C21 C17 105.0(2) . . ?
C20 C21 H21 127.5 . . ?
C17 C21 H21 127.5 . . ?
O23 C22 C20 105.5(2) . . ?
O23 C22 H22A 110.6 . . ?
C20 C22 H22A 110.6 . . ?
O23 C22 H22B 110.6 . . ?
C20 C22 H22B 110.6 . . ?
H22A C22 H22B 108.8 . . ?
C24 O23 C22 115.28(17) . . ?
O25 C24 N26 127.41(18) . . ?
O25 C24 O23 123.11(19) . . ?
N26 C24 O23 109.48(17) . . ?
C28 C27 C32 119.96(18) . . ?
C28 C27 N26 122.22(19) . . ?
C32 C27 N26 117.79(18) . . ?
C24 N26 C27 125.51(17) . . ?
C24 N26 H26 117.2 . . ?
C27 N26 H26 117.2 . . ?
C30 C29 C28 120.5(2) . . ?
C30 C29 H29 119.7 . . ?
C28 C29 H29 119.7 . . ?
C29 C28 C27 119.7(2) . . ?
C29 C28 H28 120.1 . . ?
C27 C28 H28 120.1 . . ?
C31 C30 C29 119.36(19) . . ?
C31 C30 H30 120.3 . . ?
C29 C30 H30 120.3 . . ?
C30 C31 C32 121.0(2) . . ?
C30 C31 H31 119.5 . . ?
C32 C31 H31 119.5 . . ?
C31 C32 C27 119.4(2) . . ?
C31 C32 H32 120.3 . . ?
C27 C32 H32 120.3 . . ?
C34 C33 C38 119.9(2) . . ?
C34 C33 H33 120.1 . . ?
C38 C33 H33 120.1 . . ?
C35 C34 C33 121.2(2) . . ?
C35 C34 H34 119.4 . . ?
C33 C34 H34 119.4 . . ?
C36 C35 C34 119.2(2) . . ?
C36 C35 H35 120.4 . . ?
C34 C35 H35 120.4 . . ?
C35 C36 C37 121.0(2) . . ?
C35 C36 H36 119.5 . . ?
C37 C36 H36 119.5 . . ?
C36 C37 C38 119.9(2) . . ?
C36 C37 H37 120.1 . . ?
C38 C37 H37 120.1 . . ?
C33 C38 C37 118.9(2) . . ?
C33 C38 N39 122.0(2) . . ?
C37 C38 N39 118.95(19) . . ?
C40 N39 C38 127.27(18) . . ?
C40 N39 H39 116.4 . . ?
C38 N39 H39 116.4 . . ?
O41 C40 O42 123.5(2) . . ?
O41 C40 N39 127.04(19) . . ?
O42 C40 N39 109.33(18) . . ?
C40 O42 C43 117.22(18) . . ?
O42 C43 C44 105.24(19) . . ?
O42 C43 H43A 110.7 . . ?
C44 C43 H43A 110.7 . . ?
O42 C43 H43B 110.7 . . ?
C44 C43 H43B 110.7 . . ?
H43A C43 H43B 108.8 . . ?
C48 C44 O45 109.74(19) . . ?
C48 C44 C43 133.6(2) . . ?
O45 C44 C43 116.64(19) . . ?
C44 O45 N46 108.31(16) . . ?
C47 N46 O45 105.34(17) . . ?
N46 C47 C48 111.63(19) . . ?
N46 C47 C49 118.98(19) . . ?
C48 C47 C49 129.4(2) . . ?
C44 C48 C47 104.99(19) . . ?
C44 C48 H48 127.5 . . ?
C47 C48 H48 127.5 . . ?
N50 C49 C53 111.33(19) . . ?
N50 C49 C47 119.42(19) . . ?
C53 C49 C47 129.3(2) . . ?
C49 N50 O51 105.59(16) . . ?
C52 O51 N50 108.06(16) . . ?
C53 C52 O51 109.97(18) . . ?
C53 C52 C54 133.3(2) . . ?
O51 C52 C54 116.69(19) . . ?
C52 C53 C49 105.0(2) . . ?
C52 C53 H53 127.5 . . ?
C49 C53 H53 127.5 . . ?
O55 C54 C52 105.29(18) . . ?
O55 C54 H54A 110.7 . . ?
C52 C54 H54A 110.7 . . ?
O55 C54 H54B 110.7 . . ?
C52 C54 H54B 110.7 . . ?
H54A C54 H54B 108.8 . . ?
C56 O55 C54 116.39(17) . . ?
O57 C56 N58 127.77(18) . . ?
O57 C56 O55 123.4(2) . . ?
N58 C56 O55 108.86(17) . . ?
C56 N58 C59 127.11(17) . . ?
C56 N58 H58 116.4 . . ?
C59 N58 H58 116.4 . . ?
C64 C59 C60 119.4(2) . . ?
C64 C59 N58 117.49(19) . . ?
C60 C59 N58 123.13(19) . . ?
C61 C60 C59 119.6(2) . . ?
C61 C60 H60 120.2 . . ?
C59 C60 H60 120.2 . . ?
C62 C61 C60 120.5(2) . . ?
C62 C61 H61 119.8 . . ?
C60 C61 H61 119.8 . . ?
C63 C62 C61 119.6(2) . . ?
C63 C62 H62 120.2 . . ?
C61 C62 H62 120.2 . . ?
C62 C63 C64 120.6(2) . . ?
C62 C63 H63 119.7 . . ?
C64 C63 H63 119.7 . . ?
C63 C64 C59 120.2(2) . . ?
C63 C64 H64 119.9 . . ?
C59 C64 H64 119.9 . . ?
C66 C65 C70 119.39(19) . . ?
C66 C65 H65 120.3 . . ?
C70 C65 H65 120.3 . . ?
C67 C66 C65 121.16(19) . . ?
C67 C66 H66 119.4 . . ?
C65 C66 H66 119.4 . . ?
C66 C67 C68 118.97(19) . . ?
C66 C67 H67 120.5 . . ?
C68 C67 H67 120.5 . . ?
C69 C68 C67 120.6(2) . . ?
C69 C68 H68 119.7 . . ?
C67 C68 H68 119.7 . . ?
C68 C69 C70 120.23(19) . . ?
C68 C69 H69 119.9 . . ?
C70 C69 H69 119.9 . . ?
C69 C70 C65 119.64(18) . . ?
C69 C70 N71 117.80(17) . . ?
C65 C70 N71 122.50(18) . . ?
C72 N71 C70 126.18(17) . . ?
C72 N71 H71 116.9 . . ?
C70 N71 H71 116.9 . . ?
O73 C72 N71 127.32(18) . . ?
O73 C72 O74 122.97(19) . . ?
N71 C72 O74 109.71(17) . . ?
C72 O74 C75 115.49(17) . . ?
O74 C75 C76 105.3(2) . . ?
O74 C75 H75A 110.7 . . ?
C76 C75 H75A 110.7 . . ?
O74 C75 H75B 110.7 . . ?
C76 C75 H75B 110.7 . . ?
H75A C75 H75B 108.8 . . ?
C80 C76 O77 109.8(2) . . ?
C80 C76 C75 134.4(2) . . ?
O77 C76 C75 115.8(2) . . ?
C76 O77 N78 108.23(17) . . ?
C79 N78 O77 105.53(18) . . ?
N78 C79 C80 111.1(2) . . ?
N78 C79 C81 118.9(2) . . ?
C80 C79 C81 130.0(2) . . ?
C76 C80 C79 105.3(2) . . ?
C76 C80 H80 127.3 . . ?
C79 C80 H80 127.3 . . ?
N82 C81 C85 111.4(2) . . ?
N82 C81 C79 118.4(2) . . ?
C85 C81 C79 130.1(2) . . ?
C81 N82 O83 105.03(19) . . ?
C84 O83 N82 108.50(19) . . ?
C85 C84 O83 110.0(2) . . ?
C85 C84 C86 134.4(3) . . ?
O83 C84 C86 115.6(3) . . ?
C84 C85 C81 105.1(2) . . ?
C84 C85 H85 127.5 . . ?
C81 C85 H85 127.5 . . ?
O87 C86 C84 105.7(2) . . ?
O87 C86 H86A 110.6 . . ?
C84 C86 H86A 110.6 . . ?
O87 C86 H86B 110.6 . . ?
C84 C86 H86B 110.6 . . ?
H86A C86 H86B 108.7 . . ?
C88 O87 C86 114.8(2) . . ?
O89 C88 N90 127.0(2) . . ?
O89 C88 O87 122.9(2) . . ?
N90 C88 O87 110.1(2) . . ?
C88 N90 C91 124.62(19) . . ?
C88 N90 H90 117.7 . . ?
C91 N90 H90 117.7 . . ?
C92 C91 C96 120.3(2) . . ?
C92 C91 N90 117.74(19) . . ?
C96 C91 N90 121.9(2) . . ?
C91 C92 C93 119.9(2) . . ?
C91 C92 H92 120.0 . . ?
C93 C92 H92 120.0 . . ?
C94 C93 C92 121.2(3) . . ?
C94 C93 H93 119.4 . . ?
C92 C93 H93 119.4 . . ?
C93 C94 C95 119.1(2) . . ?
C93 C94 H94 120.4 . . ?
C95 C94 H94 120.4 . . ?
C94 C95 C96 120.8(2) . . ?
C94 C95 H95 119.6 . . ?
C96 C95 H95 119.6 . . ?
C91 C96 C95 118.6(2) . . ?
C91 C96 H96 120.7 . . ?
C95 C96 H96 120.7 . . ?

loop_
_geom_bond_atom_site_label_1
_geom_bond_atom_site_label_2
_geom_bond_distance
_geom_bond_site_symmetry_2
_geom_bond_publ_flag
C1 C2 1.373(3) . ?
C1 C6 1.385(3) . ?
C1 H1 0.9300 . ?
C2 C3 1.373(4) . ?
C2 H2 0.9300 . ?
C3 C4 1.372(4) . ?
C3 H3 0.9300 . ?
C4 C5 1.373(3) . ?
C4 H4 0.9300 . ?
C5 C6 1.384(3) . ?
C5 H5 0.9300 . ?
C6 N7 1.412(3) . ?
N7 C8 1.324(3) . ?
N7 H7 0.8600 . ?
C8 O9 1.201(3) . ?
C8 O10 1.345(3) . ?
O10 C11 1.432(3) . ?
C11 C12 1.485(3) . ?
C11 H11A 0.9700 . ?
C11 H11B 0.9700 . ?
C12 C16 1.319(4) . ?
C12 O13 1.347(3) . ?
O13 N14 1.400(3) . ?
N14 C15 1.298(3) . ?
C16 C15 1.412(3) . ?
C16 H16 0.9300 . ?
C15 C17 1.461(3) . ?
C17 N18 1.297(3) . ?
C17 C21 1.407(3) . ?
N18 O19 1.393(3) . ?
O19 C20 1.345(3) . ?
C20 C21 1.324(3) . ?
C20 C22 1.486(3) . ?
C21 H21 0.9300 . ?
C22 O23 1.434(3) . ?
C22 H22A 0.9700 . ?
C22 H22B 0.9700 . ?
O23 C24 1.350(2) . ?
C24 O25 1.200(3) . ?
C24 N26 1.341(3) . ?
C27 C28 1.383(3) . ?
C27 C32 1.384(3) . ?
C27 N26 1.413(2) . ?
N26 H26 0.8600 . ?
C29 C30 1.378(4) . ?
C29 C28 1.378(3) . ?
C29 H29 0.9300 . ?
C28 H28 0.9300 . ?
C30 C31 1.374(3) . ?
C30 H30 0.9300 . ?
C31 C32 1.378(3) . ?
C31 H31 0.9300 . ?
C32 H32 0.9300 . ?
C33 C34 1.371(3) . ?
C33 C38 1.382(3) . ?
C33 H33 0.9300 . ?
C34 C35 1.368(4) . ?
C34 H34 0.9300 . ?
C35 C36 1.358(4) . ?
C35 H35 0.9300 . ?
C36 C37 1.380(4) . ?
C36 H36 0.9300 . ?
C37 C38 1.386(3) . ?
C37 H37 0.9300 . ?
C38 N39 1.409(3) . ?
N39 C40 1.342(3) . ?
N39 H39 0.8600 . ?
C40 O41 1.191(3) . ?
C40 O42 1.340(2) . ?
O42 C43 1.434(3) . ?
C43 C44 1.488(3) . ?
C43 H43A 0.9700 . ?
C43 H43B 0.9700 . ?
C44 C48 1.331(3) . ?
C44 O45 1.347(3) . ?
O45 N46 1.399(2) . ?
N46 C47 1.304(3) . ?
C47 C48 1.400(3) . ?
C47 C49 1.470(3) . ?
C48 H48 0.9300 . ?
C49 N50 1.304(3) . ?
C49 C53 1.406(3) . ?
N50 O51 1.400(2) . ?
O51 C52 1.350(3) . ?
C52 C53 1.327(3) . ?
C52 C54 1.492(3) . ?
C53 H53 0.9300 . ?
C54 O55 1.440(3) . ?
C54 H54A 0.9700 . ?
C54 H54B 0.9700 . ?
O55 C56 1.347(2) . ?
C56 O57 1.193(3) . ?
C56 N58 1.342(3) . ?
N58 C59 1.414(3) . ?
N58 H58 0.8600 . ?
C59 C64 1.381(3) . ?
C59 C60 1.385(3) . ?
C60 C61 1.382(3) . ?
C60 H60 0.9300 . ?
C61 C62 1.376(4) . ?
C61 H61 0.9300 . ?
C62 C63 1.369(4) . ?
C62 H62 0.9300 . ?
C63 C64 1.373(4) . ?
C63 H63 0.9300 . ?
C64 H64 0.9300 . ?
C65 C66 1.375(3) . ?
C65 C70 1.385(3) . ?
C65 H65 0.9300 . ?
C66 C67 1.373(3) . ?
C66 H66 0.9300 . ?
C67 C68 1.380(3) . ?
C67 H67 0.9300 . ?
C68 C69 1.369(3) . ?
C68 H68 0.9300 . ?
C69 C70 1.378(3) . ?
C69 H69 0.9300 . ?
C70 N71 1.416(2) . ?
N71 C72 1.332(3) . ?
N71 H71 0.8600 . ?
C72 O73 1.200(3) . ?
C72 O74 1.347(2) . ?
O74 C75 1.436(3) . ?
C75 C76 1.487(3) . ?
C75 H75A 0.9700 . ?
C75 H75B 0.9700 . ?
C76 C80 1.322(3) . ?
C76 O77 1.345(3) . ?
O77 N78 1.399(3) . ?
N78 C79 1.301(3) . ?
C79 C80 1.405(3) . ?
C79 C81 1.457(3) . ?
C80 H80 0.9300 . ?
C81 N82 1.302(3) . ?
C81 C85 1.411(3) . ?
N82 O83 1.399(3) . ?
O83 C84 1.347(3) . ?
C84 C85 1.315(4) . ?
C84 C86 1.488(3) . ?
C85 H85 0.9300 . ?
C86 O87 1.434(3) . ?
C86 H86A 0.9700 . ?
C86 H86B 0.9700 . ?
O87 C88 1.348(3) . ?
C88 O89 1.199(3) . ?
C88 N90 1.330(3) . ?
N90 C91 1.415(3) . ?
N90 H90 0.8600 . ?
C91 C92 1.363(3) . ?
C91 C96 1.379(3) . ?
C92 C93 1.364(3) . ?
C92 H92 0.9300 . ?
C93 C94 1.356(4) . ?
C93 H93 0.9300 . ?
C94 C95 1.369(4) . ?
C94 H94 0.9300 . ?
C95 C96 1.386(4) . ?
C95 H95 0.9300 . ?
C96 H96 0.9300 . ?

loop_
_geom_hbond_atom_site_label_D
_geom_hbond_atom_site_label_H
_geom_hbond_atom_site_label_A
_geom_hbond_distance_DH
_geom_hbond_distance_HA
_geom_hbond_distance_DA
_geom_hbond_angle_DHA
_geom_hbond_site_symmetry_A
C1 H1 O9 0.93 2.26 2.856(3) 121.2 .
N7 H7 O25 0.86 2.12 2.958(2) 165.5 2_556
C16 H16 N50 0.93 2.61 3.502(3) 161.0 2_566
C21 H21 N82 0.93 2.45 3.354(3) 164.3 1_545
N26 H26 O57 0.86 2.10 2.954(2) 172.5 .
C28 H28 O25 0.93 2.50 2.952(3) 110.3 .
N39 H39 O9 0.86 2.40 3.030(3) 130.4 .
C48 H48 N18 0.93 2.42 3.275(3) 153.7 2_566
C53 H53 N78 0.93 2.44 3.279(3) 150.8 2_666
C54 H54A O77 0.97 2.65 3.548(3) 153.6 2_666
N58 H58 O89 0.86 2.49 3.047(3) 123.4 .
C60 H60 O57 0.93 2.40 2.932(3) 116.3 .
C65 H65 O73 0.93 2.49 2.961(3) 111.7 .
N71 H71 O41 0.86 2.10 2.950(2) 169.7 .
C80 H80 N14 0.93 2.42 3.323(3) 162.9 1_565
C85 H85 N46 0.93 2.60 3.474(3) 157.8 2_666
N90 H90 O73 0.86 2.06 2.911(3) 171.5 2_676

loop_
_geom_torsion_atom_site_label_1
_geom_torsion_atom_site_label_2
_geom_torsion_atom_site_label_3
_geom_torsion_atom_site_label_4
_geom_torsion
_geom_torsion_site_symmetry_1
_geom_torsion_site_symmetry_2
_geom_torsion_site_symmetry_3
_geom_torsion_site_symmetry_4
_geom_torsion_publ_flag
C6 C1 C2 C3 1.0(4) . . . . ?
C1 C2 C3 C4 0.4(4) . . . . ?
C2 C3 C4 C5 -0.6(4) . . . . ?
C3 C4 C5 C6 -0.6(3) . . . . ?
C4 C5 C6 C1 1.9(3) . . . . ?
C4 C5 C6 N7 -178.1(2) . . . . ?
C2 C1 C6 C5 -2.1(4) . . . . ?
C2 C1 C6 N7 177.9(2) . . . . ?
C5 C6 N7 C8 -169.7(3) . . . . ?
C1 C6 N7 C8 10.3(4) . . . . ?
C6 N7 C8 O9 2.0(5) . . . . ?
C6 N7 C8 O10 -179.0(2) . . . . ?
O9 C8 O10 C11 4.1(5) . . . . ?
N7 C8 O10 C11 -175.0(3) . . . . ?
C8 O10 C11 C12 178.6(3) . . . . ?
O10 C11 C12 C16 120.2(4) . . . . ?
O10 C11 C12 O13 -62.2(4) . . . . ?
C16 C12 O13 N14 -0.6(3) . . . . ?
C11 C12 O13 N14 -178.8(3) . . . . ?
C12 O13 N14 C15 0.4(3) . . . . ?
O13 C12 C16 C15 0.6(3) . . . . ?
C11 C12 C16 C15 178.3(3) . . . . ?
O13 N14 C15 C16 0.0(3) . . . . ?
O13 N14 C15 C17 -179.8(2) . . . . ?
C12 C16 C15 N14 -0.3(3) . . . . ?
C12 C16 C15 C17 179.4(3) . . . . ?
N14 C15 C17 N18 -177.3(3) . . . . ?
C16 C15 C17 N18 3.0(4) . . . . ?
N14 C15 C17 C21 1.0(4) . . . . ?
C16 C15 C17 C21 -178.8(3) . . . . ?
C21 C17 N18 O19 0.6(3) . . . . ?
C15 C17 N18 O19 179.2(2) . . . . ?
C17 N18 O19 C20 -0.4(3) . . . . ?
N18 O19 C20 C21 0.0(3) . . . . ?
N18 O19 C20 C22 -178.2(2) . . . . ?
O19 C20 C21 C17 0.4(3) . . . . ?
C22 C20 C21 C17 178.1(3) . . . . ?
N18 C17 C21 C20 -0.7(3) . . . . ?
C15 C17 C21 C20 -179.0(3) . . . . ?
C21 C20 C22 O23 -102.2(3) . . . . ?
O19 C20 C22 O23 75.5(3) . . . . ?
C20 C22 O23 C24 -176.65(19) . . . . ?
C22 O23 C24 O25 -2.3(3) . . . . ?
C22 O23 C24 N26 177.1(2) . . . . ?
O25 C24 N26 C27 -1.9(4) . . . . ?
O23 C24 N26 C27 178.72(18) . . . . ?
C28 C27 N26 C24 -33.8(3) . . . . ?
C32 C27 N26 C24 147.9(2) . . . . ?
C30 C29 C28 C27 1.3(3) . . . . ?
C32 C27 C28 C29 -1.5(3) . . . . ?
N26 C27 C28 C29 -179.76(18) . . . . ?
C28 C29 C30 C31 0.0(3) . . . . ?
C29 C30 C31 C32 -1.1(3) . . . . ?
C30 C31 C32 C27 1.0(3) . . . . ?
C28 C27 C32 C31 0.3(3) . . . . ?
N26 C27 C32 C31 178.71(17) . . . . ?
C38 C33 C34 C35 0.1(4) . . . . ?
C33 C34 C35 C36 -0.2(4) . . . . ?
C34 C35 C36 C37 0.7(4) . . . . ?
C35 C36 C37 C38 -1.0(4) . . . . ?
C34 C33 C38 C37 -0.3(3) . . . . ?
C34 C33 C38 N39 -175.9(2) . . . . ?
C36 C37 C38 C33 0.7(3) . . . . ?
C36 C37 C38 N39 176.5(2) . . . . ?
C33 C38 N39 C40 -36.6(3) . . . . ?
C37 C38 N39 C40 147.8(2) . . . . ?
C38 N39 C40 O41 -8.7(4) . . . . ?
C38 N39 C40 O42 174.7(2) . . . . ?
O41 C40 O42 C43 4.0(3) . . . . ?
N39 C40 O42 C43 -179.3(2) . . . . ?
C40 O42 C43 C44 -171.22(19) . . . . ?
O42 C43 C44 C48 99.5(3) . . . . ?
O42 C43 C44 O45 -77.8(3) . . . . ?
C48 C44 O45 N46 -0.3(3) . . . . ?
C43 C44 O45 N46 177.6(2) . . . . ?
C44 O45 N46 C47 0.2(3) . . . . ?
O45 N46 C47 C48 0.1(3) . . . . ?
O45 N46 C47 C49 -179.3(2) . . . . ?
O45 C44 C48 C47 0.4(3) . . . . ?
C43 C44 C48 C47 -177.1(3) . . . . ?
N46 C47 C48 C44 -0.3(3) . . . . ?
C49 C47 C48 C44 179.0(2) . . . . ?
N46 C47 C49 N50 179.9(2) . . . . ?
C48 C47 C49 N50 0.7(4) . . . . ?
N46 C47 C49 C53 -0.5(4) . . . . ?
C48 C47 C49 C53 -179.7(2) . . . . ?
C53 C49 N50 O51 -0.6(3) . . . . ?
C47 C49 N50 O51 179.1(2) . . . . ?
C49 N50 O51 C52 0.1(3) . . . . ?
N50 O51 C52 C53 0.4(3) . . . . ?
N50 O51 C52 C54 -177.6(2) . . . . ?
O51 C52 C53 C49 -0.7(3) . . . . ?
C54 C52 C53 C49 176.8(3) . . . . ?
N50 C49 C53 C52 0.8(3) . . . . ?
C47 C49 C53 C52 -178.8(2) . . . . ?
C53 C52 C54 O55 -96.2(3) . . . . ?
O51 C52 C54 O55 81.2(2) . . . . ?
C52 C54 O55 C56 170.44(19) . . . . ?
C54 O55 C56 O57 -3.2(3) . . . . ?
C54 O55 C56 N58 178.19(19) . . . . ?
O57 C56 N58 C59 10.9(4) . . . . ?
O55 C56 N58 C59 -170.5(2) . . . . ?
C56 N58 C59 C64 156.6(2) . . . . ?
C56 N58 C59 C60 -23.5(3) . . . . ?
C64 C59 C60 C61 -4.4(3) . . . . ?
N58 C59 C60 C61 175.73(19) . . . . ?
C59 C60 C61 C62 2.0(3) . . . . ?
C60 C61 C62 C63 0.6(3) . . . . ?
C61 C62 C63 C64 -0.8(4) . . . . ?
C62 C63 C64 C59 -1.6(4) . . . . ?
C60 C59 C64 C63 4.2(3) . . . . ?
N58 C59 C64 C63 -175.9(2) . . . . ?
C70 C65 C66 C67 0.7(3) . . . . ?
C65 C66 C67 C68 -0.4(4) . . . . ?
C66 C67 C68 C69 -0.1(4) . . . . ?
C67 C68 C69 C70 0.5(4) . . . . ?
C68 C69 C70 C65 -0.3(3) . . . . ?
C68 C69 C70 N71 176.9(2) . . . . ?
C66 C65 C70 C69 -0.3(3) . . . . ?
C66 C65 C70 N71 -177.4(2) . . . . ?
C69 C70 N71 C72 149.3(2) . . . . ?
C65 C70 N71 C72 -33.5(3) . . . . ?
C70 N71 C72 O73 0.4(4) . . . . ?
C70 N71 C72 O74 -179.32(18) . . . . ?
O73 C72 O74 C75 2.7(3) . . . . ?
N71 C72 O74 C75 -177.6(2) . . . . ?
C72 O74 C75 C76 175.70(19) . . . . ?
O74 C75 C76 C80 101.4(3) . . . . ?
O74 C75 C76 O77 -76.7(3) . . . . ?
C80 C76 O77 N78 -0.4(3) . . . . ?
C75 C76 O77 N78 178.1(2) . . . . ?
C76 O77 N78 C79 0.2(3) . . . . ?
O77 N78 C79 C80 0.1(3) . . . . ?
O77 N78 C79 C81 -179.2(2) . . . . ?
O77 C76 C80 C79 0.4(3) . . . . ?
C75 C76 C80 C79 -177.7(3) . . . . ?
N78 C79 C80 C76 -0.3(3) . . . . ?
C81 C79 C80 C76 178.9(3) . . . . ?
N78 C79 C81 N82 177.4(3) . . . . ?
C80 C79 C81 N82 -1.8(4) . . . . ?
N78 C79 C81 C85 -2.4(4) . . . . ?
C80 C79 C81 C85 178.5(3) . . . . ?
C85 C81 N82 O83 0.2(3) . . . . ?
C79 C81 N82 O83 -179.6(2) . . . . ?
C81 N82 O83 C84 -0.6(3) . . . . ?
N82 O83 C84 C85 0.7(3) . . . . ?
N82 O83 C84 C86 179.5(3) . . . . ?
O83 C84 C85 C81 -0.5(3) . . . . ?
C86 C84 C85 C81 -179.1(3) . . . . ?
N82 C81 C85 C84 0.2(3) . . . . ?
C79 C81 C85 C84 180.0(3) . . . . ?
C85 C84 C86 O87 -117.0(4) . . . . ?
O83 C84 C86 O87 64.5(4) . . . . ?
C84 C86 O87 C88 -173.8(3) . . . . ?
C86 O87 C88 O89 -7.3(4) . . . . ?
C86 O87 C88 N90 174.7(3) . . . . ?
O89 C88 N90 C91 -0.4(5) . . . . ?
O87 C88 N90 C91 177.5(2) . . . . ?
C88 N90 C91 C92 -136.1(3) . . . . ?
C88 N90 C91 C96 46.4(3) . . . . ?
C96 C91 C92 C93 -0.4(4) . . . . ?
N90 C91 C92 C93 -178.0(2) . . . . ?
C91 C92 C93 C94 0.3(4) . . . . ?
C92 C93 C94 C95 -0.2(4) . . . . ?
C93 C94 C95 C96 0.3(4) . . . . ?
C92 C91 C96 C95 0.5(3) . . . . ?
N90 C91 C96 C95 177.9(2) . . . . ?
C94 C95 C96 C91 -0.4(4) . . . . ?
